data_7057984
loop_
_publ_author_name
'Skiba, Joanna'
'Kowalczyk, Aleksandra'
'St\;aczek, Pawe\/l'
'Berna\'s, Tytus'
'Trzybi\'nski, Damian'
'Wo\'zniak, Krzysztof'
'Schatzschneider, Ulrich'
'Czerwieniec, Rafa\/l'
'Kowalski, Konrad'

_publ_section_title
;
 Luminescent fac-[Re(CO)3(phen)] carboxylato complexes with non-steroidal
 anti-inflammatory drugs: synthesis and mechanistic insights into the in
 vitro anticancer activity of fac-[Re(CO)3(phen)(aspirin)]
;
_journal_issue 2
_journal_name_full 'New Journal of Chemistry'
_journal_page_first 573
_journal_paper_doi 10.1039/C8NJ05494K
_journal_volume 43
_journal_year 2019
_chemical_absolute_configuration ad
_chemical_formula_moiety 'C29 H21 N2 O6 Re'
_chemical_formula_sum 'C29 H21 N2 O6 Re'
_chemical_formula_weight 679.68
_space_group_crystal_system orthorhombic
_space_group_IT_number 18
_space_group_name_Hall 'P 2 2ab'
_space_group_name_H-M_alt 'P 21 21 2'
_symmetry_space_group_name_Hall 'P 2 2ab'
_symmetry_space_group_name_H-M 'P 21 21 2'
_atom_sites_solution_hydrogens geom
_atom_sites_solution_primary direct
_audit_creation_date 2018-05-14
_audit_creation_method
;
Olex2 1.2
(compiled 2015.01.26 svn.r3150 for OlexSys, GUI svn.r4998)
;
_audit_update_record
;
2018-09-14 deposited with the CCDC.
2018-11-23 downloaded from the CCDC.
;
_cell_angle_alpha 90
_cell_angle_beta 90
_cell_angle_gamma 90
_cell_formula_units_Z 4
_cell_length_a 6.16143(9)
_cell_length_b 46.2179(6)
_cell_length_c 9.40358(10)
_cell_measurement_reflns_used 64485
_cell_measurement_temperature 100(2)
_cell_measurement_theta_max 71.6740
_cell_measurement_theta_min 3.7880
_cell_volume 2677.84(6)
_computing_cell_refinement 'CrysAlisPro 1.171.38.43d (Rigaku OD, 2015)'
_computing_data_collection 'CrysAlisPro 1.171.38.43d (Rigaku OD, 2015)'
_computing_data_reduction 'CrysAlisPro 1.171.38.43d (Rigaku OD, 2015)'
_computing_molecular_graphics 'Olex2 (Dolomanov et al., 2009)'
_computing_publication_material 'Olex2 (Dolomanov et al., 2009)'
_computing_structure_refinement 'ShelXL (Sheldrick, 2008)'
_computing_structure_solution 'ShelXT (Sheldrick, 2015)'
_diffrn_ambient_environment N~2~
_diffrn_ambient_temperature 100(2)
_diffrn_detector 'CCD plate'
_diffrn_detector_area_resol_mean 5.2195
_diffrn_detector_type Atlas
_diffrn_measured_fraction_theta_full 1.000
_diffrn_measured_fraction_theta_max 1.000
_diffrn_measurement_device 'four-circle diffractometer'
_diffrn_measurement_device_type 'SuperNova, Dual, Cu at zero, Atlas'
_diffrn_measurement_method '\w scans'
_diffrn_orient_matrix_type 'CrysAlisPro convention (1999,Acta A55,543-557)'
_diffrn_orient_matrix_UB_11 -0.1421765000
_diffrn_orient_matrix_UB_12 0.0273873000
_diffrn_orient_matrix_UB_13 0.0071345000
_diffrn_orient_matrix_UB_21 -0.0228629000
_diffrn_orient_matrix_UB_22 -0.0038528000
_diffrn_orient_matrix_UB_23 0.1620311000
_diffrn_orient_matrix_UB_31 0.2043973000
_diffrn_orient_matrix_UB_32 0.0186223000
_diffrn_orient_matrix_UB_33 0.0229488000
_diffrn_radiation_monochromator mirror
_diffrn_radiation_probe x-ray
_diffrn_radiation_type CuK\a
_diffrn_radiation_wavelength 1.54184
_diffrn_reflns_av_R_equivalents 0.0585
_diffrn_reflns_av_unetI/netI 0.0171
_diffrn_reflns_Laue_measured_fraction_full 1.000
_diffrn_reflns_Laue_measured_fraction_max 1.000
_diffrn_reflns_limit_h_max 7
_diffrn_reflns_limit_h_min -7
_diffrn_reflns_limit_k_max 55
_diffrn_reflns_limit_k_min -55
_diffrn_reflns_limit_l_max 11
_diffrn_reflns_limit_l_min -11
_diffrn_reflns_number 90270
_diffrn_reflns_point_group_measured_fraction_full 1.000
_diffrn_reflns_point_group_measured_fraction_max 1.000
_diffrn_reflns_theta_full 67.054
_diffrn_reflns_theta_max 67.054
_diffrn_reflns_theta_min 3.826
_diffrn_source 'micro-focus sealed X-ray tube'
_diffrn_source_type 'SuperNova (Cu) X-ray Source'
_exptl_absorpt_coefficient_mu 9.260
_exptl_absorpt_correction_T_max 0.600
_exptl_absorpt_correction_T_min 0.209
_exptl_absorpt_correction_type analytical
_exptl_absorpt_process_details
;
CrysAlisPro 1.171.38.43d (Rigaku Oxford Diffraction, 2015)
Analytical numeric absorption correction using a multifaceted crystal
            model based on expressions derived by R.C. Clark & J.S. Reid.
(Clark, R. C. & Reid, J. S. (1995). Acta Cryst. A51, 887-897)
Empirical absorption correction using spherical harmonics,
 implemented in SCALE3 ABSPACK scaling algorithm.
;
_exptl_crystal_colour orange
_exptl_crystal_colour_primary orange
_exptl_crystal_density_diffrn 1.686
_exptl_crystal_description needle
_exptl_crystal_F_000 1328
_exptl_crystal_size_max 0.34
_exptl_crystal_size_mid 0.09
_exptl_crystal_size_min 0.07
_refine_diff_density_max 1.296
_refine_diff_density_min -2.014
_refine_diff_density_rms 0.157
_refine_ls_abs_structure_details
;
 Flack x determined using 1944 quotients [(I+)-(I-)]/[(I+)+(I-)]
 (Parsons, Flack and Wagner, Acta Cryst. B69 (2013) 249-259).
;
_refine_ls_abs_structure_Flack 0.007(9)
_refine_ls_extinction_method none
_refine_ls_goodness_of_fit_ref 1.193
_refine_ls_hydrogen_treatment constr
_refine_ls_matrix_type full
_refine_ls_number_parameters 345
_refine_ls_number_reflns 4817
_refine_ls_number_restraints 36
_refine_ls_restrained_S_all 1.191
_refine_ls_R_factor_all 0.0349
_refine_ls_R_factor_gt 0.0347
_refine_ls_shift/su_max 0.002
_refine_ls_shift/su_mean 0.000
_refine_ls_structure_factor_coef Fsqd
_refine_ls_weighting_details 'w=1/[\s^2^(Fo^2^)+(0.0089P)^2^+23.7585P] where P=(Fo^2^+2Fc^2^)/3'
_refine_ls_weighting_scheme calc
_refine_ls_wR_factor_gt 0.0770
_refine_ls_wR_factor_ref 0.0771
_reflns_Friedel_coverage 0.702
_reflns_Friedel_fraction_full 1.000
_reflns_Friedel_fraction_max 1.000
_reflns_number_gt 4777
_reflns_number_total 4817
_reflns_threshold_expression 'I > 2\s(I)'
_cod_data_source_file c8nj05494k2.cif
_cod_data_source_block 2018_04_10_dt_js-383_n
_cod_depositor_comments 'Adding full bibliography for 7057982--7057984.cif.'
_cod_database_code 7057984
_chemical_oxdiff_formula 'C29 H21 N2 O6 Re'
_shelx_space_group_comment
;
The symmetry employed for this shelxl refinement is uniquely defined
by the following loop, which should always be used as a source of
symmetry information in preference to the above space-group names.
They are only intended as comments.
;
_reflns_odcompleteness_completeness 99.93
_reflns_odcompleteness_iscentric 1
_reflns_odcompleteness_theta 66.97
_olex2_refinement_description
;
1. Fixed Uiso
 At 1.2 times of:
  All C(H) groups
 At 1.5 times of:
  All C(H,H,H) groups
2. Uiso/Uaniso restraints and constraints
Uanis(C14) \\sim Ueq: with sigma of 0.001 and sigma for terminal atoms of 0.002
Uanis(C15) \\sim Ueq: with sigma of 0.001 and sigma for terminal atoms of 0.002
Uanis(C3) \\sim Ueq: with sigma of 0.001 and sigma for terminal atoms of 0.002
Uanis(C16) \\sim Ueq: with sigma of 0.001 and sigma for terminal atoms of 0.002
Uanis(C29) \\sim Ueq: with sigma of 0.001 and sigma for terminal atoms of 0.002
Uanis(O2) \\sim Ueq: with sigma of 0.001 and sigma for terminal atoms of 0.002
3.a Ternary CH refined with riding coordinates:
 C17(H17)
3.b Aromatic/amide H refined with riding coordinates:
 C4(H4), C5(H5), C6(H6), C8(H8), C9(H9), C11(H11), C12(H12), C13(H13),
 C19(H19), C20(H20), C22(H22), C24(H24), C25(H25), C27(H27)
3.c Idealised Me refined as rotating group:
 C28(H28A,H28B,H28C), C29(H29A,H29B,H29C)
;
_shelx_shelxl_version_number 2014/7
_olex2_submission_special_instructions 'No special instructions were received'
_oxdiff_exptl_absorpt_empirical_details
;
Empirical correction (ABSPACK) includes:
- Absorption correction using spherical harmonics
- Frame scaling
;
_oxdiff_exptl_absorpt_empirical_full_max 1.986
_oxdiff_exptl_absorpt_empirical_full_min 0.551

loop_
_space_group_symop_operation_xyz
'x, y, z'
'-x, -y, z'
'x+1/2, -y+1/2, -z'
'-x+1/2, y+1/2, -z'

loop_
_atom_site_label
_atom_site_type_symbol
_atom_site_fract_x
_atom_site_fract_y
_atom_site_fract_z
_atom_site_U_iso_or_equiv
_atom_site_adp_type
_atom_site_occupancy
_atom_site_site_symmetry_order
_atom_site_calc_flag
_atom_site_refinement_flags_posn
_atom_site_refinement_flags_adp
C1 C 0.2788(16) 0.57984(19) 0.5601(10) 0.016(2) Uani 1 1 d . .
C2 C 0.6695(18) 0.5515(2) 0.5804(11) 0.022(2) Uani 1 1 d . .
C3 C 0.3386(14) 0.53554(18) 0.7404(9) 0.0142(19) Uani 1 1 d . U
C4 C 0.1406(15) 0.61224(19) 0.8652(10) 0.0160(19) Uani 1 1 d . .
H4 H 0.0650 0.6117 0.7796 0.019 Uiso 1 1 calc R .
C5 C 0.0609(15) 0.62908(19) 0.9764(9) 0.017(2) Uani 1 1 d . .
H5 H -0.0674 0.6394 0.9639 0.020 Uiso 1 1 calc R .
C6 C 0.1674(15) 0.63075(19) 1.1029(11) 0.017(2) Uani 1 1 d . .
H6 H 0.1138 0.6421 1.1768 0.021 Uiso 1 1 calc R .
C7 C 0.3629(16) 0.61469(19) 1.1190(10) 0.0163(19) Uani 1 1 d . .
C8 C 0.4852(18) 0.61410(18) 1.2500(8) 0.0204(19) Uani 1 1 d . .
H8 H 0.4396 0.6252 1.3268 0.024 Uiso 1 1 calc R .
C9 C 0.6646(15) 0.5976(2) 1.2624(9) 0.0164(19) Uani 1 1 d . .
H9 H 0.7406 0.5974 1.3479 0.020 Uiso 1 1 calc R .
C10 C 0.7402(15) 0.58022(19) 1.1455(10) 0.0162(19) Uani 1 1 d . .
C11 C 0.9235(15) 0.56250(18) 1.1521(10) 0.018(2) Uani 1 1 d . .
H11 H 1.0037 0.5612 1.2356 0.021 Uiso 1 1 calc R .
C12 C 0.9840(17) 0.54708(18) 1.0340(9) 0.0199(18) Uani 1 1 d . .
H12 H 1.1053 0.5351 1.0374 0.024 Uiso 1 1 calc R .
C13 C 0.8640(15) 0.54932(19) 0.9088(10) 0.0140(18) Uani 1 1 d . .
H13 H 0.9085 0.5388 0.8296 0.017 Uiso 1 1 calc R .
C14 C 0.6261(14) 0.58096(18) 1.0170(9) 0.0113(17) Uani 1 1 d . U
C15 C 0.4333(14) 0.59804(17) 1.0038(9) 0.0113(17) Uani 1 1 d . U
C16 C 0.6103(16) 0.6326(2) 0.6236(11) 0.017(2) Uani 1 1 d . U
C17 C 0.7890(18) 0.6550(2) 0.5994(10) 0.023(2) Uani 1 1 d . .
H17 H 0.9245 0.6445 0.5826 0.027 Uiso 1 1 calc R .
C18 C 0.8221(16) 0.67352(18) 0.7308(10) 0.0179(19) Uani 1 1 d . .
C19 C 1.0244(18) 0.68822(18) 0.7450(8) 0.0193(19) Uani 1 1 d . .
H19 H 1.1292 0.6862 0.6745 0.023 Uiso 1 1 calc R .
C20 C 1.0670(16) 0.70536(18) 0.8611(10) 0.020(2) Uani 1 1 d . .
H20 H 1.1995 0.7149 0.8674 0.024 Uiso 1 1 calc R .
C21 C 0.9133(15) 0.70869(18) 0.9708(9) 0.0159(19) Uani 1 1 d . .
C22 C 0.9579(16) 0.72517(18) 1.0953(8) 0.0160(19) Uani 1 1 d . .
H22 H 1.0905 0.7346 1.1049 0.019 Uiso 1 1 calc R .
C23 C 0.8080(16) 0.72712(18) 1.1993(11) 0.0190(19) Uani 1 1 d . .
C24 C 0.6043(16) 0.7136(2) 1.1864(10) 0.020(2) Uani 1 1 d . .
H24 H 0.5023 0.7155 1.2587 0.024 Uiso 1 1 calc R .
C25 C 0.5558(16) 0.6977(2) 1.0673(10) 0.021(2) Uani 1 1 d . .
H25 H 0.4203 0.6889 1.0590 0.026 Uiso 1 1 calc R .
C26 C 0.7100(16) 0.69436(19) 0.9574(10) 0.017(2) Uani 1 1 d . .
C27 C 0.6700(16) 0.67719(19) 0.8336(9) 0.0161(19) Uani 1 1 d . .
H27 H 0.5356 0.6683 0.8232 0.019 Uiso 1 1 calc R .
C28 C 1.046(2) 0.7521(2) 1.3577(11) 0.033(3) Uani 1 1 d . .
H28A H 1.0467 0.7612 1.4495 0.049 Uiso 1 1 calc GR .
H28B H 1.0885 0.7659 1.2867 0.049 Uiso 1 1 calc GR .
H28C H 1.1463 0.7362 1.3577 0.049 Uiso 1 1 calc GR .
C29 C 0.748(2) 0.6737(3) 0.4702(13) 0.038(3) Uani 1 1 d . U
H29A H 0.7473 0.6618 0.3865 0.057 Uiso 1 1 calc GR .
H29B H 0.8602 0.6880 0.4623 0.057 Uiso 1 1 calc GR .
H29C H 0.6098 0.6831 0.4796 0.057 Uiso 1 1 calc GR .
N1 N 0.3227(12) 0.59689(15) 0.8785(9) 0.0155(16) Uani 1 1 d . .
N2 N 0.6885(12) 0.56585(15) 0.8984(8) 0.0134(16) Uani 1 1 d . .
O1 O 0.1540(11) 0.58430(15) 0.4755(7) 0.0208(15) Uani 1 1 d . .
O2 O 0.7891(12) 0.53987(15) 0.5033(8) 0.0257(16) Uani 1 1 d . U
O3 O 0.2543(10) 0.51320(13) 0.7543(7) 0.0222(16) Uani 1 1 d . .
O4 O 0.6754(10) 0.61007(12) 0.6923(7) 0.0164(14) Uani 1 1 d . .
O5 O 0.4224(12) 0.63716(15) 0.5847(8) 0.0261(18) Uani 1 1 d . .
O6 O 0.8332(13) 0.74173(14) 1.3270(7) 0.0243(17) Uani 1 1 d . .
Re1 Re 0.48368(6) 0.57143(2) 0.71224(4) 0.01095(10) Uani 1 1 d . .

loop_
_atom_site_aniso_label
_atom_site_aniso_U_11
_atom_site_aniso_U_22
_atom_site_aniso_U_33
_atom_site_aniso_U_23
_atom_site_aniso_U_13
_atom_site_aniso_U_12
C1 0.021(5) 0.018(5) 0.011(4) -0.002(3) -0.001(4) -0.004(4)
C2 0.025(6) 0.013(4) 0.029(6) 0.003(4) -0.010(5) -0.010(4)
C3 0.014(2) 0.015(2) 0.014(2) 0.0000(13) 0.0003(13) 0.0005(13)
C4 0.012(5) 0.021(5) 0.015(5) 0.004(4) -0.003(4) 0.001(4)
C5 0.015(5) 0.018(4) 0.018(4) 0.004(3) 0.001(4) 0.002(3)
C6 0.016(5) 0.012(4) 0.024(5) -0.004(4) 0.006(4) 0.002(4)
C7 0.020(5) 0.014(4) 0.015(5) 0.002(4) 0.003(4) -0.003(4)
C8 0.024(5) 0.023(4) 0.014(4) -0.002(3) -0.012(4) -0.004(4)
C9 0.018(4) 0.025(5) 0.006(4) -0.001(3) -0.001(3) 0.000(4)
C10 0.011(4) 0.018(5) 0.019(5) 0.003(4) -0.002(4) -0.005(3)
C11 0.014(5) 0.021(4) 0.018(4) 0.003(4) -0.003(4) 0.001(3)
C12 0.009(4) 0.024(4) 0.027(4) 0.006(3) -0.003(5) 0.002(4)
C13 0.012(5) 0.018(4) 0.013(4) 0.001(3) -0.001(4) -0.002(4)
C14 0.012(2) 0.011(2) 0.011(2) -0.0002(13) -0.0006(13) -0.0007(13)
C15 0.012(2) 0.012(2) 0.011(2) 0.0000(13) 0.0001(13) -0.0006(13)
C16 0.018(2) 0.018(2) 0.017(2) -0.0007(13) -0.0003(13) -0.0002(13)
C17 0.031(6) 0.019(5) 0.018(5) 0.002(4) -0.003(4) -0.006(4)
C18 0.030(5) 0.014(4) 0.010(4) 0.003(4) -0.009(4) -0.007(4)
C19 0.028(5) 0.024(4) 0.006(4) 0.003(3) 0.002(4) -0.006(4)
C20 0.025(5) 0.015(4) 0.020(5) -0.002(4) -0.010(4) -0.007(4)
C21 0.024(5) 0.011(4) 0.013(4) 0.002(3) -0.004(4) 0.002(3)
C22 0.020(5) 0.016(4) 0.012(4) -0.002(3) -0.005(4) -0.004(4)
C23 0.030(5) 0.013(4) 0.014(5) -0.001(4) -0.007(5) 0.005(4)
C24 0.022(5) 0.025(5) 0.014(5) 0.003(4) -0.002(4) 0.005(4)
C25 0.019(5) 0.024(5) 0.021(5) 0.005(4) -0.009(4) 0.000(4)
C26 0.019(5) 0.014(4) 0.018(5) 0.007(4) -0.004(4) 0.005(4)
C27 0.018(5) 0.013(4) 0.017(5) 0.003(3) -0.008(4) -0.003(4)
C28 0.048(8) 0.033(5) 0.017(5) -0.007(4) -0.009(5) -0.010(5)
C29 0.041(4) 0.036(3) 0.036(4) 0.001(2) -0.001(3) -0.003(2)
N1 0.013(4) 0.009(3) 0.024(4) 0.001(3) -0.006(3) -0.005(3)
N2 0.016(4) 0.011(4) 0.012(4) 0.004(3) 0.005(3) -0.003(3)
O1 0.019(4) 0.030(4) 0.014(3) 0.001(3) -0.010(3) -0.003(3)
O2 0.026(3) 0.026(2) 0.025(3) -0.003(2) 0.006(2) 0.002(2)
O3 0.020(3) 0.015(3) 0.031(4) -0.002(3) 0.001(3) -0.003(3)
O4 0.020(3) 0.013(3) 0.016(3) 0.004(3) -0.003(3) -0.004(2)
O5 0.033(5) 0.020(3) 0.026(4) 0.000(3) -0.015(3) -0.001(3)
O6 0.035(4) 0.020(3) 0.018(4) -0.003(3) -0.009(3) 0.001(3)
Re1 0.00968(16) 0.01288(16) 0.01028(16) 0.00005(14) -0.00251(17) -0.00115(16)

loop_
_atom_type_symbol
_atom_type_description
_atom_type_scat_dispersion_real
_atom_type_scat_dispersion_imag
_atom_type_scat_source
C C 0.0181 0.0091 'International Tables Vol C Tables 4.2.6.8 and 6.1.1.4'
H H 0.0000 0.0000 'International Tables Vol C Tables 4.2.6.8 and 6.1.1.4'
N N 0.0311 0.0180 'International Tables Vol C Tables 4.2.6.8 and 6.1.1.4'
O O 0.0492 0.0322 'International Tables Vol C Tables 4.2.6.8 and 6.1.1.4'
Re Re -5.2083 5.8923 'International Tables Vol C Tables 4.2.6.8 and 6.1.1.4'

loop_
_geom_angle_atom_site_label_1
_geom_angle_atom_site_label_2
_geom_angle_atom_site_label_3
_geom_angle
O1 C1 Re1 177.3(9)
O2 C2 Re1 177.3(9)
O3 C3 Re1 177.8(8)
C5 C4 H4 119.2
N1 C4 H4 119.2
N1 C4 C5 121.6(9)
C4 C5 H5 119.4
C6 C5 C4 121.2(9)
C6 C5 H5 119.4
C5 C6 H6 120.9
C5 C6 C7 118.1(9)
C7 C6 H6 120.9
C6 C7 C8 122.8(9)
C15 C7 C6 117.9(9)
C15 C7 C8 119.3(8)
C7 C8 H8 119.6
C9 C8 C7 120.8(8)
C9 C8 H8 119.6
C8 C9 H9 119.5
C8 C9 C10 121.0(8)
C10 C9 H9 119.5
C11 C10 C9 123.7(8)
C11 C10 C14 117.3(9)
C14 C10 C9 119.0(8)
C10 C11 H11 120.4
C12 C11 C10 119.3(9)
C12 C11 H11 120.4
C11 C12 H12 120.0
C11 C12 C13 120.1(9)
C13 C12 H12 120.0
C12 C13 H13 118.8
N2 C13 C12 122.5(9)
N2 C13 H13 118.8
C10 C14 C15 120.4(8)
N2 C14 C10 123.3(8)
N2 C14 C15 116.3(8)
C7 C15 C14 119.6(8)
N1 C15 C7 122.4(8)
N1 C15 C14 117.9(8)
O4 C16 C17 113.5(8)
O5 C16 C17 121.1(9)
O5 C16 O4 125.4(9)
C16 C17 H17 107.3
C18 C17 C16 110.9(8)
C18 C17 H17 107.3
C29 C17 C16 112.6(9)
C29 C17 H17 107.3
C29 C17 C18 110.9(8)
C19 C18 C17 117.5(9)
C27 C18 C17 123.9(9)
C27 C18 C19 118.5(8)
C18 C19 H19 119.5
C20 C19 C18 121.1(9)
C20 C19 H19 119.5
C19 C20 H20 119.5
C19 C20 C21 121.1(9)
C21 C20 H20 119.5
C20 C21 C22 122.0(9)
C20 C21 C26 118.5(8)
C26 C21 C22 119.5(9)
C21 C22 H22 120.0
C23 C22 C21 120.0(9)
C23 C22 H22 120.0
C22 C23 C24 121.3(9)
C22 C23 O6 125.7(9)
O6 C23 C24 113.0(9)
C23 C24 H24 119.9
C25 C24 C23 120.2(9)
C25 C24 H24 119.9
C24 C25 H25 119.7
C24 C25 C26 120.5(9)
C26 C25 H25 119.7
C21 C26 C27 118.8(9)
C25 C26 C21 118.5(9)
C25 C26 C27 122.7(9)
C18 C27 C26 122.0(9)
C18 C27 H27 119.0
C26 C27 H27 119.0
H28A C28 H28B 109.5
H28A C28 H28C 109.5
H28B C28 H28C 109.5
O6 C28 H28A 109.5
O6 C28 H28B 109.5
O6 C28 H28C 109.5
C17 C29 H29A 109.5
C17 C29 H29B 109.5
C17 C29 H29C 109.5
H29A C29 H29B 109.5
H29A C29 H29C 109.5
H29B C29 H29C 109.5
C4 N1 C15 118.8(8)
C4 N1 Re1 126.8(7)
C15 N1 Re1 114.3(6)
C13 N2 C14 117.5(8)
C13 N2 Re1 126.9(6)
C14 N2 Re1 115.6(6)
C16 O4 Re1 122.9(6)
C23 O6 C28 116.3(8)
C1 Re1 N1 97.1(3)
C1 Re1 N2 172.7(3)
C1 Re1 O4 97.3(3)
C2 Re1 C1 90.5(4)
C2 Re1 N1 170.3(3)
C2 Re1 N2 96.7(4)
C2 Re1 O4 90.8(3)
C3 Re1 C1 88.4(4)
C3 Re1 C2 87.2(4)
C3 Re1 N1 99.0(3)
C3 Re1 N2 93.3(3)
C3 Re1 O4 174.1(3)
N2 Re1 N1 75.6(3)
O4 Re1 N1 82.2(3)
O4 Re1 N2 81.4(3)

loop_
_geom_bond_atom_site_label_1
_geom_bond_atom_site_label_2
_geom_bond_distance
C1 O1 1.125(11)
C1 Re1 1.947(10)
C2 O2 1.165(13)
C2 Re1 1.923(11)
C3 O3 1.163(11)
C3 Re1 1.903(9)
C4 H4 0.9300
C4 C5 1.393(13)
C4 N1 1.333(12)
C5 H5 0.9300
C5 C6 1.361(14)
C6 H6 0.9300
C6 C7 1.423(13)
C7 C8 1.444(12)
C7 C15 1.398(12)
C8 H8 0.9300
C8 C9 1.348(14)
C9 H9 0.9300
C9 C10 1.439(13)
C10 C11 1.397(13)
C10 C14 1.398(13)
C11 H11 0.9300
C11 C12 1.371(13)
C12 H12 0.9300
C12 C13 1.394(13)
C13 H13 0.9300
C13 N2 1.328(12)
C14 C15 1.432(12)
C14 N2 1.370(11)
C15 N1 1.363(12)
C16 C17 1.530(14)
C16 O4 1.289(11)
C16 O5 1.232(12)
C17 H17 0.9800
C17 C18 1.516(13)
C17 C29 1.510(15)
C18 C19 1.426(14)
C18 C27 1.357(14)
C19 H19 0.9300
C19 C20 1.375(12)
C20 H20 0.9300
C20 C21 1.409(14)
C21 C22 1.423(12)
C21 C26 1.423(14)
C22 H22 0.9300
C22 C23 1.348(14)
C23 C24 1.407(14)
C23 O6 1.386(11)
C24 H24 0.9300
C24 C25 1.374(13)
C25 H25 0.9300
C25 C26 1.412(14)
C26 C27 1.431(13)
C27 H27 0.9300
C28 H28A 0.9600
C28 H28B 0.9600
C28 H28C 0.9600
C28 O6 1.426(14)
C29 H29A 0.9600
C29 H29B 0.9600
C29 H29C 0.9600
N1 Re1 2.194(8)
N2 Re1 2.173(7)
O4 Re1 2.149(6)

loop_
_geom_torsion_atom_site_label_1
_geom_torsion_atom_site_label_2
_geom_torsion_atom_site_label_3
_geom_torsion_atom_site_label_4
_geom_torsion
C4 C5 C6 C7 -0.2(14)
C5 C4 N1 C15 -0.6(13)
C5 C4 N1 Re1 -175.9(6)
C5 C6 C7 C8 -177.9(8)
C5 C6 C7 C15 -0.3(13)
C6 C7 C8 C9 177.1(9)
C6 C7 C15 C14 -178.3(8)
C6 C7 C15 N1 0.4(13)
C7 C8 C9 C10 0.4(14)
C7 C15 N1 C4 0.1(13)
C7 C15 N1 Re1 175.9(6)
C8 C7 C15 C14 -0.7(12)
C8 C7 C15 N1 178.1(8)
C8 C9 C10 C11 -179.4(9)
C8 C9 C10 C14 0.8(13)
C9 C10 C11 C12 -179.1(8)
C9 C10 C14 C15 -2.0(12)
C9 C10 C14 N2 178.1(8)
C10 C11 C12 C13 0.4(14)
C10 C14 C15 C7 1.9(12)
C10 C14 C15 N1 -176.9(8)
C10 C14 N2 C13 1.4(12)
C10 C14 N2 Re1 -179.2(7)
C11 C10 C14 C15 178.3(8)
C11 C10 C14 N2 -1.6(13)
C11 C12 C13 N2 -0.7(14)
C12 C13 N2 C14 -0.3(13)
C12 C13 N2 Re1 -179.6(7)
C14 C10 C11 C12 0.6(13)
C14 C15 N1 C4 178.8(8)
C14 C15 N1 Re1 -5.3(9)
C15 C7 C8 C9 -0.5(13)
C15 C14 N2 C13 -178.5(7)
C15 C14 N2 Re1 0.9(9)
C16 C17 C18 C19 159.0(8)
C16 C17 C18 C27 -22.1(13)
C17 C16 O4 Re1 -168.9(6)
C17 C18 C19 C20 -179.9(8)
C17 C18 C27 C26 178.7(8)
C18 C19 C20 C21 0.8(13)
C19 C18 C27 C26 -2.5(13)
C19 C20 C21 C22 176.9(8)
C19 C20 C21 C26 -1.4(13)
C20 C21 C22 C23 -178.2(8)
C20 C21 C26 C25 180.0(8)
C20 C21 C26 C27 0.1(12)
C21 C22 C23 C24 -1.4(13)
C21 C22 C23 O6 178.1(8)
C21 C26 C27 C18 1.9(13)
C22 C21 C26 C25 1.7(12)
C22 C21 C26 C27 -178.2(8)
C22 C23 C24 C25 1.1(14)
C22 C23 O6 C28 -9.0(13)
C23 C24 C25 C26 0.6(13)
C24 C23 O6 C28 170.5(8)
C24 C25 C26 C21 -2.0(13)
C24 C25 C26 C27 177.9(8)
C25 C26 C27 C18 -178.0(8)
C26 C21 C22 C23 0.0(13)
C27 C18 C19 C20 1.2(13)
C29 C17 C18 C19 -75.0(12)
C29 C17 C18 C27 103.9(11)
N1 C4 C5 C6 0.6(14)
N2 C14 C15 C7 -178.2(8)
N2 C14 C15 N1 3.0(11)
O4 C16 C17 C18 -80.7(11)
O4 C16 C17 C29 154.2(9)
O5 C16 C17 C18 96.2(12)
O5 C16 C17 C29 -28.8(14)
O5 C16 O4 Re1 14.3(15)
O6 C23 C24 C25 -178.4(8)

loop_
_smtbx_masks_void_nr
_smtbx_masks_void_average_x
_smtbx_masks_void_average_y
_smtbx_masks_void_average_z
_smtbx_masks_void_volume
_smtbx_masks_void_count_electrons
1 0.178 0.000 -0.252 114.7 50.4
2 -0.230 0.320 0.361 18.7 3.5
3 0.075 0.500 0.252 114.7 50.8
4 0.230 0.680 0.361 18.7 3.1
5 0.270 0.180 0.639 18.7 4.6
6 0.730 0.820 0.639 18.7 2.5
